data_1504803
loop_
_publ_author_name
'Ogle, James W.'
'Zhang, Jubo'
'Reibenspies, Joseph H.'
'Abboud, Khalil A.'
'Miller, Stephen A.'

_publ_section_title
;
 Synthesis of electronically diverse tetraarylimidazolylidene carbenes via
 catalytic aldimine coupling.
;
_journal_issue 17
_journal_name_full 'Organic letters'
_journal_page_first 3677
_journal_page_last 3680
_journal_paper_doi 10.1021/ol8012765
_journal_volume 10
_journal_year 2008
_chemical_formula_sum 'C29 H24 Ag Cl N2 O2'
_chemical_formula_weight 575.82
_chemical_name_systematic
; 
 ? 
;
_space_group_IT_number 15
_symmetry_cell_setting monoclinic
_symmetry_space_group_name_Hall '-C 2yc'
_symmetry_space_group_name_H-M 'C 1 2/c 1'
_atom_sites_solution_hydrogens geom
_atom_sites_solution_primary direct
_atom_sites_solution_secondary difmap
_audit_creation_method SHELXL-97
_audit_update_record
;
2007-11-29 # Formatted by publCIF
;
_cell_angle_alpha 90.00
_cell_angle_beta 111.846(1)
_cell_angle_gamma 90.00
_cell_formula_units_Z 8
_cell_length_a 20.2507(13)
_cell_length_b 14.730(1)
_cell_length_c 17.8733(12)
_cell_measurement_reflns_used 130
_cell_measurement_temperature 173(2)
_cell_measurement_theta_max 28.0
_cell_measurement_theta_min 2.0
_cell_volume 4948.6(6)
_computing_cell_refinement 'Bruker SMART v5.624 & SAINT 6.36a (Bruker 1998)'
_computing_data_collection 'Bruker SMART v5.624 (Bruker 1998)'
_computing_data_reduction 'Bruker SHELXTL v6.14 (Bruker 2000)'
_computing_molecular_graphics 'Bruker SHELXTL v6.14'
_computing_publication_material 'Bruker SHELXTL v6.14'
_computing_structure_refinement 'Bruker SHELXTL v6.14'
_computing_structure_solution 'Bruker SHELXTL v6.14'
_diffrn_ambient_temperature 173(2)
_diffrn_measured_fraction_theta_full 0.997
_diffrn_measured_fraction_theta_max 0.997
_diffrn_measurement_device_type 'SMART CCD area detector'
_diffrn_measurement_method '\w scans'
_diffrn_radiation_monochromator graphite
_diffrn_radiation_source 'fine-focus sealed tube'
_diffrn_radiation_type MoK\a
_diffrn_radiation_wavelength 0.71073
_diffrn_reflns_av_R_equivalents 0.0277
_diffrn_reflns_av_sigmaI/netI 0.0292
_diffrn_reflns_limit_h_max 26
_diffrn_reflns_limit_h_min -22
_diffrn_reflns_limit_k_max 19
_diffrn_reflns_limit_k_min -16
_diffrn_reflns_limit_l_max 23
_diffrn_reflns_limit_l_min -21
_diffrn_reflns_number 16517
_diffrn_reflns_theta_full 27.50
_diffrn_reflns_theta_max 27.50
_diffrn_reflns_theta_min 1.76
_diffrn_standards_decay_% 1
_diffrn_standards_number 0
_exptl_absorpt_coefficient_mu 0.952
_exptl_absorpt_correction_T_max 0.9369
_exptl_absorpt_correction_T_min 0.8159
_exptl_absorpt_correction_type integration
_exptl_absorpt_process_details 'based on measured indexed crystal faces, Bruker SHELXTL  v6.12 (Bruker 1998)'
_exptl_crystal_colour colorless
_exptl_crystal_density_diffrn 1.546
_exptl_crystal_density_method 'not measured'
_exptl_crystal_description needles
_exptl_crystal_F_000 2336
_exptl_crystal_size_max 0.20
_exptl_crystal_size_mid 0.09
_exptl_crystal_size_min 0.08
_refine_diff_density_max 0.860
_refine_diff_density_min -0.584
_refine_diff_density_rms 0.095
_refine_ls_extinction_method none
_refine_ls_goodness_of_fit_ref 1.086
_refine_ls_hydrogen_treatment constr
_refine_ls_matrix_type full
_refine_ls_number_parameters 318
_refine_ls_number_reflns 5661
_refine_ls_number_restraints 0
_refine_ls_restrained_S_all 1.086
_refine_ls_R_factor_all 0.0481
_refine_ls_R_factor_gt 0.0384
_refine_ls_shift/su_max 0.001
_refine_ls_shift/su_mean 0.000
_refine_ls_structure_factor_coef Fsqd
_refine_ls_weighting_details 'calc w=1/[\s^2^(Fo^2^)+(0.0534P)^2^+14.5262P] where P=(Fo^2^+2Fc^2^)/3'
_refine_ls_weighting_scheme calc
_refine_ls_wR_factor_gt 0.1066
_refine_ls_wR_factor_ref 0.1106
_reflns_number_gt 4866
_reflns_number_total 5661
_reflns_threshold_expression I>2\s(I)
_cod_data_source_file ol8012765_si_005.cif
_cod_data_source_block ogle6
_cod_depositor_comments
;
The following automatic conversions were performed:

'_symmetry_cell_setting' value 'Monoclinic' changed to 'monoclinic'
according to /home/saulius/struct/CIF-dictionaries/cif_core.dic
dictionary named 'cif_core.dic' version 2.4.1 from 2010-06-29.

Automatic conversion script
Id: cif_fix_values 1715 2011-07-08 13:25:40Z adriana 
;
_cod_original_sg_symbol_H-M C2/c
_cod_database_code 1504803

loop_
_symmetry_equiv_pos_as_xyz
'x, y, z'
'-x, y, -z+1/2'
'x+1/2, y+1/2, z'
'-x+1/2, y+1/2, -z+1/2'
'-x, -y, -z'
'x, -y, z-1/2'
'-x+1/2, -y+1/2, -z'
'x+1/2, -y+1/2, z-1/2'

loop_
_atom_site_label
_atom_site_type_symbol
_atom_site_fract_x
_atom_site_fract_y
_atom_site_fract_z
_atom_site_U_iso_or_equiv
_atom_site_adp_type
_atom_site_occupancy
_atom_site_symmetry_multiplicity
_atom_site_calc_flag
_atom_site_refinement_flags
Ag1 Ag 0.162201(13) 0.804290(17) 0.098350(15) 0.02784(9) Uani 1 1 d .
Cl1 Cl 0.25198(5) 0.89531(7) 0.09324(7) 0.0469(2) Uani 1 1 d .
O1 O -0.05210(14) 0.23275(16) 0.12835(17) 0.0368(6) Uani 1 1 d .
O2 O -0.29651(12) 0.69850(19) 0.12298(15) 0.0372(6) Uani 1 1 d .
N1 N 0.08330(12) 0.63340(16) 0.11719(15) 0.0190(5) Uani 1 1 d .
N2 N 0.01780(13) 0.75110(16) 0.10567(15) 0.0192(5) Uani 1 1 d .
C1 C 0.08287(16) 0.7251(2) 0.10897(17) 0.0205(6) Uani 1 1 d .
C2 C 0.01823(15) 0.6014(2) 0.11732(17) 0.0187(6) Uani 1 1 d .
C3 C -0.02353(16) 0.67641(19) 0.11011(18) 0.0195(6) Uani 1 1 d .
C4 C 0.14810(15) 0.5825(2) 0.13279(18) 0.0202(6) Uani 1 1 d .
C5 C 0.17867(17) 0.5822(2) 0.0754(2) 0.0256(6) Uani 1 1 d .
H5A H 0.1557 0.6113 0.0249 0.031 Uiso 1 1 calc R
C6 C 0.24381(18) 0.5384(2) 0.0929(2) 0.0338(8) Uani 1 1 d .
H6A H 0.2658 0.5376 0.0542 0.041 Uiso 1 1 calc R
C7 C 0.27615(18) 0.4962(3) 0.1663(3) 0.0385(9) Uani 1 1 d .
H7A H 0.3205 0.4664 0.1781 0.046 Uiso 1 1 calc R
C8 C 0.24492(19) 0.4968(3) 0.2230(2) 0.0379(8) Uani 1 1 d .
H8A H 0.2677 0.4675 0.2734 0.045 Uiso 1 1 calc R
C9 C 0.18034(17) 0.5402(2) 0.2061(2) 0.0271(7) Uani 1 1 d .
H9A H 0.1585 0.5408 0.2448 0.033 Uiso 1 1 calc R
C10 C -0.00619(16) 0.8441(2) 0.09308(18) 0.0207(6) Uani 1 1 d .
C11 C 0.03337(19) 0.9106(2) 0.1450(2) 0.0301(7) Uani 1 1 d .
H11A H 0.0752 0.8953 0.1896 0.036 Uiso 1 1 calc R
C12 C 0.0109(2) 1.0006(2) 0.1306(2) 0.0387(9) Uani 1 1 d .
H12A H 0.0376 1.0470 0.1658 0.046 Uiso 1 1 calc R
C13 C -0.0498(2) 1.0226(2) 0.0657(2) 0.0368(8) Uani 1 1 d .
H13A H -0.0645 1.0841 0.0559 0.044 Uiso 1 1 calc R
C14 C -0.08896(18) 0.9554(2) 0.0153(2) 0.0308(7) Uani 1 1 d .
H14A H -0.1311 0.9707 -0.0290 0.037 Uiso 1 1 calc R
C15 C -0.06739(17) 0.8655(2) 0.0287(2) 0.0249(6) Uani 1 1 d .
H15A H -0.0945 0.8191 -0.0062 0.030 Uiso 1 1 calc R
C16 C 0.00102(15) 0.50489(19) 0.12166(17) 0.0184(6) Uani 1 1 d .
C17 C 0.02860(16) 0.4364(2) 0.08779(18) 0.0214(6) Uani 1 1 d .
H17A H 0.0606 0.4516 0.0621 0.026 Uiso 1 1 calc R
C18 C 0.00982(16) 0.3464(2) 0.09122(18) 0.0231(6) Uani 1 1 d .
H18A H 0.0296 0.3003 0.0687 0.028 Uiso 1 1 calc R
C19 C -0.03754(17) 0.3234(2) 0.12737(19) 0.0243(6) Uani 1 1 d .
C20 C -0.06619(17) 0.3906(2) 0.1605(2) 0.0262(7) Uani 1 1 d .
H20A H -0.0989 0.3752 0.1852 0.031 Uiso 1 1 calc R
C21 C -0.04693(16) 0.4799(2) 0.15746(19) 0.0230(6) Uani 1 1 d .
H21A H -0.0668 0.5256 0.1803 0.028 Uiso 1 1 calc R
C22 C -0.09549(16) 0.68622(19) 0.11140(18) 0.0200(6) Uani 1 1 d .
C23 C -0.10522(16) 0.7344(2) 0.17396(19) 0.0243(6) Uani 1 1 d .
H23A H -0.0656 0.7633 0.2135 0.029 Uiso 1 1 calc R
C24 C -0.17152(17) 0.7406(2) 0.17945(19) 0.0256(6) Uani 1 1 d .
H24A H -0.1772 0.7738 0.2222 0.031 Uiso 1 1 calc R
C25 C -0.22948(16) 0.6981(2) 0.12222(19) 0.0253(6) Uani 1 1 d .
C26 C -0.22083(17) 0.6519(2) 0.0590(2) 0.0308(7) Uani 1 1 d .
H26A H -0.2607 0.6240 0.0191 0.037 Uiso 1 1 calc R
C27 C -0.15457(17) 0.6460(2) 0.0534(2) 0.0265(7) Uani 1 1 d .
H27A H -0.1495 0.6143 0.0096 0.032 Uiso 1 1 calc R
C28 C -0.0998(3) 0.2067(3) 0.1669(3) 0.0501(11) Uani 1 1 d .
H28A H -0.0826 0.2310 0.2218 0.075 Uiso 1 1 calc R
H28B H -0.1021 0.1403 0.1688 0.075 Uiso 1 1 calc R
H28C H -0.1473 0.2310 0.1364 0.075 Uiso 1 1 calc R
C29 C -0.3064(2) 0.7380(3) 0.1909(2) 0.0419(9) Uani 1 1 d .
H29A H -0.2746 0.7087 0.2403 0.063 Uiso 1 1 calc R
H29B H -0.3559 0.7295 0.1859 0.063 Uiso 1 1 calc R
H29C H -0.2957 0.8031 0.1930 0.063 Uiso 1 1 calc R

loop_
_atom_site_aniso_label
_atom_site_aniso_U_11
_atom_site_aniso_U_22
_atom_site_aniso_U_33
_atom_site_aniso_U_23
_atom_site_aniso_U_13
_atom_site_aniso_U_12
Ag1 0.02387(14) 0.02700(15) 0.03304(15) 0.00339(10) 0.01105(10) -0.00235(10)
Cl1 0.0353(5) 0.0515(6) 0.0582(6) 0.0078(5) 0.0224(5) -0.0084(4)
O1 0.0483(15) 0.0159(11) 0.0576(17) -0.0032(11) 0.0327(14) -0.0084(10)
O2 0.0185(11) 0.0599(18) 0.0349(13) -0.0109(12) 0.0119(10) -0.0042(11)
N1 0.0161(12) 0.0176(12) 0.0231(12) 0.0005(9) 0.0072(10) 0.0002(9)
N2 0.0179(12) 0.0151(12) 0.0245(13) -0.0008(9) 0.0076(10) -0.0015(9)
C1 0.0220(15) 0.0180(14) 0.0205(14) 0.0008(11) 0.0069(12) -0.0005(11)
C2 0.0173(13) 0.0190(14) 0.0207(13) -0.0004(11) 0.0082(11) -0.0016(11)
C3 0.0207(14) 0.0155(14) 0.0220(14) -0.0017(11) 0.0077(12) -0.0016(11)
C4 0.0161(13) 0.0172(14) 0.0266(15) -0.0021(11) 0.0071(12) -0.0021(11)
C5 0.0243(15) 0.0243(16) 0.0291(16) -0.0002(13) 0.0109(13) 0.0002(12)
C6 0.0267(17) 0.0324(18) 0.047(2) -0.0053(16) 0.0194(16) 0.0008(14)
C7 0.0215(16) 0.0320(19) 0.060(2) 0.0036(17) 0.0134(17) 0.0080(14)
C8 0.0315(18) 0.0334(19) 0.041(2) 0.0127(16) 0.0041(16) 0.0067(15)
C9 0.0262(16) 0.0246(16) 0.0301(17) 0.0047(13) 0.0099(14) -0.0009(13)
C10 0.0222(14) 0.0165(14) 0.0267(15) -0.0002(11) 0.0127(12) -0.0006(11)
C11 0.0320(17) 0.0233(16) 0.0323(17) -0.0026(13) 0.0088(14) -0.0019(13)
C12 0.052(2) 0.0188(17) 0.046(2) -0.0069(15) 0.0193(19) -0.0085(16)
C13 0.047(2) 0.0180(16) 0.053(2) 0.0044(15) 0.0273(19) 0.0058(15)
C14 0.0268(16) 0.0279(17) 0.0398(19) 0.0083(14) 0.0149(15) 0.0073(13)
C15 0.0229(15) 0.0199(15) 0.0320(16) 0.0015(12) 0.0103(13) 0.0005(12)
C16 0.0178(13) 0.0162(14) 0.0197(13) 0.0007(11) 0.0052(11) -0.0012(11)
C17 0.0206(14) 0.0223(15) 0.0227(14) -0.0001(11) 0.0098(12) 0.0009(11)
C18 0.0258(15) 0.0183(15) 0.0246(15) -0.0026(12) 0.0087(13) 0.0010(12)
C19 0.0266(16) 0.0170(15) 0.0273(16) -0.0009(11) 0.0079(13) -0.0037(12)
C20 0.0260(16) 0.0233(16) 0.0338(17) 0.0019(13) 0.0163(14) -0.0025(12)
C21 0.0230(15) 0.0209(15) 0.0278(16) -0.0001(12) 0.0127(13) 0.0013(12)
C22 0.0190(14) 0.0164(14) 0.0249(14) 0.0012(11) 0.0086(12) -0.0010(11)
C23 0.0196(15) 0.0268(16) 0.0253(15) -0.0046(12) 0.0068(12) -0.0010(12)
C24 0.0244(15) 0.0291(17) 0.0235(15) -0.0049(13) 0.0093(13) 0.0017(13)
C25 0.0179(14) 0.0311(17) 0.0269(16) 0.0023(13) 0.0084(12) 0.0015(12)
C26 0.0223(16) 0.0364(19) 0.0316(17) -0.0105(14) 0.0077(14) -0.0083(14)
C27 0.0237(15) 0.0280(17) 0.0290(16) -0.0099(13) 0.0112(13) -0.0067(13)
C28 0.063(3) 0.0229(19) 0.084(3) 0.0011(19) 0.050(3) -0.0093(18)
C29 0.0255(17) 0.064(3) 0.041(2) -0.0043(19) 0.0189(16) 0.0060(18)

loop_
_atom_type_symbol
_atom_type_description
_atom_type_scat_dispersion_real
_atom_type_scat_dispersion_imag
_atom_type_scat_source
C C 0.0033 0.0016 'International Tables Vol C Tables 4.2.6.8 and 6.1.1.4'
H H 0.0000 0.0000 'International Tables Vol C Tables 4.2.6.8 and 6.1.1.4'
N N 0.0061 0.0033 'International Tables Vol C Tables 4.2.6.8 and 6.1.1.4'
O O 0.0106 0.0060 'International Tables Vol C Tables 4.2.6.8 and 6.1.1.4'
Cl Cl 0.1484 0.1585 'International Tables Vol C Tables 4.2.6.8 and 6.1.1.4'
Ag Ag -0.8971 1.1015 'International Tables Vol C Tables 4.2.6.8 and 6.1.1.4'

loop_
_geom_angle_atom_site_label_1
_geom_angle_atom_site_label_2
_geom_angle_atom_site_label_3
_geom_angle
C1 Ag1 Cl1 177.00(9)
C19 O1 C28 117.0(3)
C25 O2 C29 117.8(3)
C1 N1 C2 111.5(2)
C1 N1 C4 120.4(2)
C2 N1 C4 127.8(2)
C1 N2 C3 111.5(2)
C1 N2 C10 122.8(2)
C3 N2 C10 125.5(2)
N2 C1 N1 104.7(2)
N2 C1 Ag1 128.2(2)
N1 C1 Ag1 127.0(2)
C3 C2 N1 106.1(2)
C3 C2 C16 129.4(3)
N1 C2 C16 124.5(3)
C2 C3 N2 106.2(2)
C2 C3 C22 131.1(3)
N2 C3 C22 122.6(3)
C9 C4 C5 121.4(3)
C9 C4 N1 119.6(3)
C5 C4 N1 118.9(3)
C4 C5 C6 118.9(3)
C4 C5 H5A 120.6
C6 C5 H5A 120.6
C7 C6 C5 119.7(3)
C7 C6 H6A 120.1
C5 C6 H6A 120.1
C6 C7 C8 120.8(3)
C6 C7 H7A 119.6
C8 C7 H7A 119.6
C7 C8 C9 119.8(3)
C7 C8 H8A 120.1
C9 C8 H8A 120.1
C4 C9 C8 119.4(3)
C4 C9 H9A 120.3
C8 C9 H9A 120.3
C15 C10 C11 121.0(3)
C15 C10 N2 119.6(3)
C11 C10 N2 119.4(3)
C10 C11 C12 118.9(3)
C10 C11 H11A 120.6
C12 C11 H11A 120.6
C13 C12 C11 120.4(3)
C13 C12 H12A 119.8
C11 C12 H12A 119.8
C14 C13 C12 120.0(3)
C14 C13 H13A 120.0
C12 C13 H13A 120.0
C13 C14 C15 120.4(3)
C13 C14 H14A 119.8
C15 C14 H14A 119.8
C10 C15 C14 119.3(3)
C10 C15 H15A 120.3
C14 C15 H15A 120.3
C17 C16 C21 117.8(3)
C17 C16 C2 122.3(3)
C21 C16 C2 119.8(3)
C18 C17 C16 120.7(3)
C18 C17 H17A 119.6
C16 C17 H17A 119.6
C19 C18 C17 120.2(3)
C19 C18 H18A 119.9
C17 C18 H18A 119.9
O1 C19 C18 115.8(3)
O1 C19 C20 124.4(3)
C18 C19 C20 119.9(3)
C21 C20 C19 119.7(3)
C21 C20 H20A 120.2
C19 C20 H20A 120.2
C20 C21 C16 121.6(3)
C20 C21 H21A 119.2
C16 C21 H21A 119.2
C27 C22 C23 118.3(3)
C27 C22 C3 121.9(3)
C23 C22 C3 119.8(3)
C24 C23 C22 121.3(3)
C24 C23 H23A 119.4
C22 C23 H23A 119.4
C23 C24 C25 119.6(3)
C23 C24 H24A 120.2
C25 C24 H24A 120.2
O2 C25 C26 116.1(3)
O2 C25 C24 124.3(3)
C26 C25 C24 119.6(3)
C25 C26 C27 120.7(3)
C25 C26 H26A 119.7
C27 C26 H26A 119.7
C26 C27 C22 120.5(3)
C26 C27 H27A 119.8
C22 C27 H27A 119.8
O1 C28 H28A 109.5
O1 C28 H28B 109.5
H28A C28 H28B 109.5
O1 C28 H28C 109.5
H28A C28 H28C 109.5
H28B C28 H28C 109.5
O2 C29 H29A 109.5
O2 C29 H29B 109.5
H29A C29 H29B 109.5
O2 C29 H29C 109.5
H29A C29 H29C 109.5
H29B C29 H29C 109.5

loop_
_geom_bond_atom_site_label_1
_geom_bond_atom_site_label_2
_geom_bond_distance
Ag1 C1 2.051(3)
Ag1 Cl1 2.2880(9)
O1 C19 1.369(4)
O1 C28 1.431(4)
O2 C25 1.363(4)
O2 C29 1.426(4)
N1 C1 1.358(4)
N1 C2 1.400(4)
N1 C4 1.445(4)
N2 C1 1.353(4)
N2 C3 1.402(4)
N2 C10 1.443(4)
C2 C3 1.368(4)
C2 C16 1.472(4)
C3 C22 1.473(4)
C4 C9 1.377(4)
C4 C5 1.382(4)
C5 C6 1.396(5)
C5 H5A 0.9500
C6 C7 1.378(5)
C6 H6A 0.9500
C7 C8 1.379(6)
C7 H7A 0.9500
C8 C9 1.385(5)
C8 H8A 0.9500
C9 H9A 0.9500
C10 C15 1.378(4)
C10 C11 1.382(4)
C11 C12 1.393(5)
C11 H11A 0.9500
C12 C13 1.378(6)
C12 H12A 0.9500
C13 C14 1.374(5)
C13 H13A 0.9500
C14 C15 1.387(5)
C14 H14A 0.9500
C15 H15A 0.9500
C16 C17 1.395(4)
C16 C21 1.396(4)
C17 C18 1.387(4)
C17 H17A 0.9500
C18 C19 1.383(4)
C18 H18A 0.9500
C19 C20 1.387(4)
C20 C21 1.378(4)
C20 H20A 0.9500
C21 H21A 0.9500
C22 C27 1.391(4)
C22 C23 1.399(4)
C23 C24 1.385(4)
C23 H23A 0.9500
C24 C25 1.387(4)
C24 H24A 0.9500
C25 C26 1.385(5)
C26 C27 1.385(4)
C26 H26A 0.9500
C27 H27A 0.9500
C28 H28A 0.9800
C28 H28B 0.9800
C28 H28C 0.9800
C29 H29A 0.9800
C29 H29B 0.9800
C29 H29C 0.9800
